data_7007974
loop_
_publ_author_name
'Tajika, Yasunobu'
'Tsuge, Kiyoshi'
'Sasaki, Yoichi'

_publ_section_title
;
 Mononuclear oxovanadium complexes of tris(2-pyridylmethyl)amine.
;
_journal_issue 8
_journal_name_full 'Dalton transactions (Cambridge, England : 2003)'
_journal_page_first 1438
_journal_page_last 1447
_journal_paper_doi 10.1039/b414532a
_journal_year 2005
_chemical_formula_sum 'C18.5 H23 Cl N4 O5 V'
_chemical_formula_weight 467.80
_space_group_IT_number 14
_symmetry_cell_setting monoclinic
_symmetry_Int_Tables_number 14
_symmetry_space_group_name_Hall '-P 2yn'
_symmetry_space_group_name_H-M 'P 1 21/n 1'
_cell_angle_alpha 90
_cell_angle_beta 101.7140(7)
_cell_angle_gamma 90
_cell_formula_units_Z 8
_cell_length_a 9.0018(2)
_cell_length_b 16.064(2)
_cell_length_c 28.6544(9)
_cell_measurement_reflns_used 8801
_cell_measurement_temperature 113.1500
_cell_measurement_theta_max 27.1016
_cell_measurement_theta_min 1.9265
_cell_volume 4057.3(5)
_computing_data_reduction 'teXsan Ver. 1.11'
_computing_publication_material 'teXsan Ver. 1.11'
_computing_structure_refinement 'teXsan Ver. 1.10'
_computing_structure_solution MULTAN88
_diffrn_ambient_temperature 113.1500
_diffrn_detector_area_resol_mean 7.3153
_diffrn_measured_fraction_theta_full 0.0000
_diffrn_measured_fraction_theta_max 27.1016
_diffrn_measurement_details
;
scan:
Number of images: 360
Slice: -70.0000 - 110.0000
Image width: 0.5000
Exp time: 60.0000
Rotation axis: Omega
Omega: 0.0000
Chi: 45.0000
Phi: 0.0000
XTD: 50.4576
2theta: 20.0013
scan:
Number of images: 120
Slice: -10.0000 - 50.0000
Image width: 0.5000
Exp time: 60.0000
Rotation axis: Omega
Omega: 0.0000
Chi: 45.0000
Phi: 90.0000
XTD: 50.4576
2theta: 20.0013

;
_diffrn_measurement_device
;
Mercury CCD (2x2 bin mode)
;
_diffrn_measurement_device_details
;
AFC8: Eulerian 3-circle
;
_diffrn_radiation_detector CCD
_diffrn_radiation_monochromator 'Graphite Monochromator'
_diffrn_radiation_source 'Sealed Tube'
_diffrn_radiation_type Molybdenum
_diffrn_radiation_wavelength 0.7107
_diffrn_reflns_av_R_equivalents 0.0290
_diffrn_reflns_limit_h_max 7
_diffrn_reflns_limit_h_min -11
_diffrn_reflns_limit_k_max 20
_diffrn_reflns_limit_k_min -12
_diffrn_reflns_limit_l_max 36
_diffrn_reflns_limit_l_min -35
_diffrn_reflns_reduction_process 'Lp corrections applied'
_diffrn_reflns_theta_full 27.1016
_diffrn_reflns_theta_max 27.1016
_diffrn_reflns_theta_min 1.9265
_diffrn_source_current 40.0000
_diffrn_source_power 2.0000
_diffrn_source_voltage 50.0000
_exptl_absorpt_coefficient_mu 0.659
_exptl_absorpt_correction_T_max 1.0066
_exptl_absorpt_correction_T_min 0.7514
_exptl_absorpt_correction_type multi-scan
_exptl_crystal_colour red
_exptl_crystal_density_diffrn 1.532
_exptl_crystal_description plate
_exptl_crystal_size_max 0.39
_exptl_crystal_size_mid 0.13
_exptl_crystal_size_min 0.08
_refine_diff_density_max 1.01
_refine_diff_density_min -0.70
_refine_ls_extinction_method none
_refine_ls_goodness_of_fit_ref 1.750
_refine_ls_hydrogen_treatment noref
_refine_ls_number_parameters 532
_refine_ls_number_reflns 7970
_refine_ls_R_factor_gt 0.0607
_refine_ls_shift/su_max 0.0005
_refine_ls_structure_factor_coef Fsqd
_refine_ls_weighting_details 'w = 1/[\s^2^(Fo^2^) + (0.06000(Max(Fo^2^,0) + 2Fc^2^)/3)^2^]'
_refine_ls_weighting_scheme calc
_refine_ls_wR_factor_ref 0.1654
_reflns_number_gt 6464
_reflns_number_total 7970
_reflns_threshold_expression F^2^>2.0\s(F^2^)
_cod_data_source_file b414532a.txt
_cod_data_source_block '[V(O)(O2)(tpa)]Cl'
_cod_depositor_comments
;
The following automatic conversions were performed:
'_exptl_absorpt_correction_type' value 'Multi-scan' changed to
'multi-scan' according to
'/home/saulius/struct/CIF-dictionaries/cif_core.dic' dictionary named
'cif_core.dic' version 2.4.1 from 2010-06-29.

Automatic conversion script
Id: cif_fix_enum 1527 2010-12-29 10:47:43Z saulius 
;
_cod_original_formula_sum 'C18.50 H23 Cl N4 O5 V '
_cod_database_code 7007974
_diffrn_number_total 17669
_diffrn_reflns_av_sigmai/deti 0.0926

loop_
_symmetry_equiv_pos_as_xyz
x,y,z
1/2-x,1/2+y,1/2-z
-x,-y,-z
1/2+x,1/2-y,1/2+z

loop_
_atom_site_label
_atom_site_type_symbol
_atom_site_fract_x
_atom_site_fract_y
_atom_site_fract_z
_atom_site_U_iso_or_equiv
_atom_site_adp_type
_atom_site_occupancy
_atom_site_calc_flag
_atom_site_refinement_flags
_atom_site_disorder_assembly
_atom_site_disorder_group
V(1) V -0.03878(7) -0.24878(4) 0.10262(2) 0.0221(2) Uani 1.00 d . . .
V(2) V 0.11852(7) -0.03237(3) 0.41368(2) 0.0200(2) Uani 1.00 d . . .
Cl(1) Cl 0.0829(1) 0.14256(6) 0.16205(4) 0.0393(3) Uani 1.00 d . . .
Cl(2) Cl -0.3951(1) 0.07053(6) 0.09955(4) 0.0362(3) Uani 1.00 d . . .
O(1) O 0.0009(3) -0.2746(2) 0.05235(9) 0.0291(7) Uani 1.00 d . . .
O(2) O -0.1277(3) -0.3422(2) 0.12415(9) 0.0298(7) Uani 1.00 d . . .
O(3) O 0.0308(3) -0.3360(2) 0.14459(9) 0.0303(7) Uani 1.00 d . . .
O(4) O 0.0938(3) -0.0487(2) 0.46704(8) 0.0269(7) Uani 1.00 d . . .
O(5) O 0.0168(3) 0.0654(2) 0.39275(9) 0.0286(7) Uani 1.00 d . . .
O(6) O 0.1758(3) 0.0783(1) 0.41125(9) 0.0277(7) Uani 1.00 d . . .
O(7) O 0.5915(4) 0.1479(2) 0.1962(1) 0.051(1) Uani 1.00 d . . .
O(8) O 0.2521(4) 0.1046(2) 0.0791(1) 0.0496(10) Uani 1.00 d . . .
O(9) O 0.8861(4) 0.1297(2) 0.0522(1) 0.0463(9) Uani 1.00 d . . .
O(10) O 0.8974(4) 0.1548(2) 0.2447(1) 0.066(1) Uani 1.00 d . . .
N(1) N -0.0398(3) -0.1174(2) 0.08033(10) 0.0222(8) Uani 1.00 d . . .
N(2) N -0.2708(3) -0.2226(2) 0.07029(10) 0.0222(8) Uani 1.00 d . . .
N(3) N -0.0954(3) -0.1786(2) 0.16429(10) 0.0208(7) Uani 1.00 d . . .
N(4) N 0.1868(3) -0.2037(2) 0.1306(1) 0.0267(8) Uani 1.00 d . . .
N(5) N 0.1570(3) -0.1670(2) 0.40793(9) 0.0195(7) Uani 1.00 d . . .
N(6) N 0.3607(3) -0.0476(2) 0.43264(9) 0.0204(7) Uani 1.00 d . . .
N(7) N 0.1639(3) -0.0498(2) 0.34025(10) 0.0207(7) Uani 1.00 d . . .
N(8) N -0.1008(3) -0.0832(2) 0.38163(10) 0.0222(8) Uani 1.00 d . . .
C(1) C -0.1577(4) -0.1094(2) 0.0355(1) 0.0281(10) Uani 1.00 d . . .
C(2) C -0.2973(4) -0.1557(2) 0.0411(1) 0.0236(9) Uani 1.00 d . . .
C(3) C -0.4399(4) -0.1357(2) 0.0168(1) 0.0273(10) Uani 1.00 d . . .
C(4) C -0.5611(4) -0.1869(3) 0.0210(1) 0.030(1) Uani 1.00 d . . .
C(5) C -0.5351(4) -0.2551(2) 0.0504(1) 0.029(1) Uani 1.00 d . . .
C(6) C -0.3891(4) -0.2712(2) 0.0748(1) 0.0278(10) Uani 1.00 d . . .
C(7) C -0.0706(4) -0.0566(2) 0.1167(1) 0.0262(9) Uani 1.00 d . . .
C(8) C -0.0997(4) -0.0953(2) 0.1616(1) 0.0205(9) Uani 1.00 d . . .
C(9) C -0.1305(4) -0.0452(2) 0.1979(1) 0.0260(9) Uani 1.00 d . . .
C(10) C -0.1570(4) -0.0834(3) 0.2386(1) 0.031(1) Uani 1.00 d . . .
C(11) C -0.1538(4) -0.1693(3) 0.2420(1) 0.032(1) Uani 1.00 d . . .
C(12) C -0.1235(4) -0.2148(2) 0.2039(1) 0.0265(10) Uani 1.00 d . . .
C(13) C 0.1126(4) -0.1006(2) 0.0698(1) 0.0280(10) Uani 1.00 d . . .
C(14) C 0.2295(4) -0.1352(2) 0.1093(1) 0.028(1) Uani 1.00 d . . .
C(15) C 0.3742(5) -0.1012(3) 0.1236(1) 0.033(1) Uani 1.00 d . . .
C(16) C 0.4761(5) -0.1409(3) 0.1586(2) 0.038(1) Uani 1.00 d . . .
C(17) C 0.4362(5) -0.2115(3) 0.1791(1) 0.039(1) Uani 1.00 d . . .
C(18) C 0.2890(5) -0.2418(2) 0.1649(1) 0.034(1) Uani 1.00 d . . .
C(19) C 0.2901(4) -0.1877(2) 0.4468(1) 0.0224(9) Uani 1.00 d . . .
C(20) C 0.4127(4) -0.1242(2) 0.4467(1) 0.0216(9) Uani 1.00 d . . .
C(21) C 0.5646(4) -0.1412(2) 0.4623(1) 0.0234(9) Uani 1.00 d . . .
C(22) C 0.6687(4) -0.0766(2) 0.4652(1) 0.0243(9) Uani 1.00 d . . .
C(23) C 0.6152(4) 0.0026(2) 0.4498(1) 0.0238(9) Uani 1.00 d . . .
C(24) C 0.4629(4) 0.0146(2) 0.4336(1) 0.0223(9) Uani 1.00 d . . .
C(25) C 0.1832(4) -0.1960(2) 0.3607(1) 0.0227(9) Uani 1.00 d . . .
C(26) C 0.1972(4) -0.1262(2) 0.3271(1) 0.0197(8) Uani 1.00 d . . .
C(27) C 0.2382(4) -0.1411(2) 0.2834(1) 0.0270(10) Uani 1.00 d . . .
C(28) C 0.2445(4) -0.0749(3) 0.2534(1) 0.031(1) Uani 1.00 d . . .
C(29) C 0.2083(4) 0.0037(3) 0.2665(1) 0.031(1) Uani 1.00 d . . .
C(30) C 0.1696(4) 0.0146(2) 0.3103(1) 0.0281(10) Uani 1.00 d . . .
C(31) C 0.0177(4) -0.2078(2) 0.4179(1) 0.0233(9) Uani 1.00 d . . .
C(32) C -0.1181(4) -0.1662(2) 0.3879(1) 0.0230(9) Uani 1.00 d . . .
C(33) C -0.2514(4) -0.2072(2) 0.3693(1) 0.0262(10) Uani 1.00 d . . .
C(34) C -0.3729(4) -0.1616(2) 0.3440(1) 0.0280(10) Uani 1.00 d . . .
C(35) C -0.3568(4) -0.0764(2) 0.3387(1) 0.028(1) Uani 1.00 d . . .
C(36) C -0.2185(4) -0.0398(2) 0.3574(1) 0.0246(9) Uani 1.00 d . . .
C(37) C 0.5002(5) 0.0933(3) 0.2174(2) 0.047(1) Uani 1.00 d . . .
H(1) H -0.1817 -0.0523 0.0294 0.0337 Uiso 1.00 calc . . .
H(2) H -0.1200 -0.1321 0.0095 0.0337 Uiso 1.00 calc . . .
H(3) H -0.4559 -0.0875 -0.0028 0.0327 Uiso 1.00 calc . . .
H(4) H -0.6606 -0.1748 0.0039 0.0361 Uiso 1.00 calc . . .
H(5) H -0.6164 -0.2907 0.0538 0.0349 Uiso 1.00 calc . . .
H(6) H -0.3716 -0.3181 0.0955 0.0334 Uiso 1.00 calc . . .
H(7) H 0.0148 -0.0209 0.1249 0.0315 Uiso 1.00 calc . . .
H(8) H -0.1573 -0.0248 0.1028 0.0315 Uiso 1.00 calc . . .
H(9) H -0.1332 0.0137 0.1948 0.0311 Uiso 1.00 calc . . .
H(10) H -0.1775 -0.0507 0.2642 0.0372 Uiso 1.00 calc . . .
H(11) H -0.1719 -0.1965 0.2698 0.0380 Uiso 1.00 calc . . .
H(12) H -0.1225 -0.2738 0.2059 0.0318 Uiso 1.00 calc . . .
H(13) H 0.1207 -0.1265 0.0406 0.0336 Uiso 1.00 calc . . .
H(14) H 0.1269 -0.0423 0.0674 0.0336 Uiso 1.00 calc . . .
H(15) H 0.4015 -0.0515 0.1095 0.0400 Uiso 1.00 calc . . .
H(16) H 0.5755 -0.1189 0.1685 0.0461 Uiso 1.00 calc . . .
H(17) H 0.5076 -0.2397 0.2028 0.0467 Uiso 1.00 calc . . .
H(18) H 0.2599 -0.2904 0.1797 0.0411 Uiso 1.00 calc . . .
H(19) H 0.2599 -0.1867 0.4767 0.0269 Uiso 1.00 calc . . .
H(20) H 0.3270 -0.2415 0.4415 0.0269 Uiso 1.00 calc . . .
H(21) H 0.5978 -0.1962 0.4709 0.0281 Uiso 1.00 calc . . .
H(22) H 0.7737 -0.0859 0.4774 0.0291 Uiso 1.00 calc . . .
H(23) H 0.6840 0.0477 0.4506 0.0286 Uiso 1.00 calc . . .
H(24) H 0.4277 0.0683 0.4227 0.0268 Uiso 1.00 calc . . .
H(25) H 0.2741 -0.2276 0.3658 0.0273 Uiso 1.00 calc . . .
H(26) H 0.1003 -0.2302 0.3464 0.0273 Uiso 1.00 calc . . .
H(27) H 0.2614 -0.1959 0.2746 0.0324 Uiso 1.00 calc . . .
H(28) H 0.2737 -0.0835 0.2237 0.0377 Uiso 1.00 calc . . .
H(29) H 0.2100 0.0497 0.2457 0.0371 Uiso 1.00 calc . . .
H(30) H 0.1462 0.0690 0.3197 0.0337 Uiso 1.00 calc . . .
H(31) H 0.0179 -0.2652 0.4101 0.0279 Uiso 1.00 calc . . .
H(32) H 0.0147 -0.2018 0.4507 0.0279 Uiso 1.00 calc . . .
H(33) H -0.2602 -0.2655 0.3736 0.0315 Uiso 1.00 calc . . .
H(34) H -0.4657 -0.1885 0.3305 0.0336 Uiso 1.00 calc . . .
H(35) H -0.4394 -0.0438 0.3225 0.0336 Uiso 1.00 calc . . .
H(36) H -0.2067 0.0183 0.3529 0.0296 Uiso 1.00 calc . . .
H(37) H 0.3988 0.1133 0.2115 0.0566 Uiso 1.00 calc . . .
H(38) H 0.5021 0.0392 0.2040 0.0566 Uiso 1.00 calc . . .
H(39) H 0.5386 0.0908 0.2508 0.0566 Uiso 1.00 calc . . .

loop_
_atom_site_aniso_label
_atom_site_aniso_U_11
_atom_site_aniso_U_22
_atom_site_aniso_U_33
_atom_site_aniso_U_12
_atom_site_aniso_U_13
_atom_site_aniso_U_23
V(1) 0.0270(4) 0.0158(3) 0.0238(3) 0.0005(2) 0.0060(2) -0.0030(2)
V(2) 0.0244(4) 0.0157(3) 0.0205(3) 0.0012(2) 0.0060(2) -0.0026(2)
Cl(1) 0.0378(6) 0.0307(5) 0.0506(6) -0.0037(4) 0.0115(5) 0.0059(4)
Cl(2) 0.0397(6) 0.0312(5) 0.0386(5) 0.0051(4) 0.0103(4) 0.0058(4)
O(1) 0.034(2) 0.025(1) 0.029(1) 0.002(1) 0.008(1) -0.007(1)
O(2) 0.035(2) 0.018(1) 0.035(1) -0.003(1) 0.006(1) 0.003(1)
O(3) 0.031(2) 0.021(1) 0.036(1) 0.003(1) 0.000(1) 0.003(1)
O(4) 0.030(1) 0.027(1) 0.025(1) -0.001(1) 0.009(1) -0.006(1)
O(5) 0.025(2) 0.019(1) 0.040(1) 0.004(1) 0.003(1) -0.005(1)
O(6) 0.025(2) 0.018(1) 0.038(1) 0.002(1) 0.002(1) -0.004(1)
O(7) 0.049(2) 0.047(2) 0.062(2) -0.011(2) 0.023(2) -0.007(2)
O(8) 0.051(2) 0.041(2) 0.054(2) 0.002(1) 0.003(2) 0.000(2)
O(9) 0.065(2) 0.041(2) 0.036(2) 0.005(1) 0.017(1) 0.012(1)
O(10) 0.076(3) 0.060(2) 0.061(2) 0.003(2) 0.010(2) -0.022(2)
N(1) 0.025(2) 0.020(1) 0.023(1) -0.002(1) 0.009(1) -0.001(1)
N(2) 0.025(2) 0.018(1) 0.024(1) -0.003(1) 0.007(1) 0.001(1)
N(3) 0.022(2) 0.020(1) 0.021(1) -0.001(1) 0.004(1) 0.000(1)
N(4) 0.025(2) 0.025(2) 0.031(2) 0.001(1) 0.006(1) -0.006(1)
N(5) 0.021(2) 0.017(1) 0.021(1) 0.000(1) 0.004(1) 0.000(1)
N(6) 0.027(2) 0.018(1) 0.017(1) 0.000(1) 0.005(1) -0.001(1)
N(7) 0.019(2) 0.021(1) 0.022(1) -0.002(1) 0.006(1) 0.000(1)
N(8) 0.024(2) 0.022(1) 0.022(1) 0.001(1) 0.009(1) -0.002(1)
C(1) 0.039(2) 0.021(2) 0.023(2) -0.002(2) 0.005(2) 0.004(1)
C(2) 0.030(2) 0.018(2) 0.023(2) -0.002(1) 0.008(1) -0.003(1)
C(3) 0.033(2) 0.026(2) 0.023(2) 0.002(2) 0.005(2) 0.001(1)
C(4) 0.027(2) 0.038(2) 0.025(2) 0.001(2) 0.004(2) -0.007(2)
C(5) 0.028(2) 0.030(2) 0.031(2) -0.009(2) 0.011(2) -0.006(2)
C(6) 0.037(2) 0.023(2) 0.025(2) -0.004(2) 0.008(2) -0.002(1)
C(7) 0.037(2) 0.016(2) 0.028(2) 0.000(1) 0.012(2) -0.002(1)
C(8) 0.021(2) 0.017(2) 0.023(2) 0.000(1) 0.003(1) -0.001(1)
C(9) 0.027(2) 0.023(2) 0.027(2) 0.001(1) 0.006(2) -0.005(1)
C(10) 0.027(2) 0.043(2) 0.023(2) -0.002(2) 0.006(2) -0.009(2)
C(11) 0.029(2) 0.045(2) 0.022(2) -0.004(2) 0.007(2) 0.004(2)
C(12) 0.027(2) 0.026(2) 0.027(2) -0.001(2) 0.005(2) 0.003(1)
C(13) 0.030(2) 0.028(2) 0.029(2) -0.006(2) 0.015(2) -0.002(1)
C(14) 0.032(2) 0.025(2) 0.031(2) 0.000(2) 0.013(2) -0.007(1)
C(15) 0.028(2) 0.036(2) 0.038(2) -0.005(2) 0.011(2) -0.009(2)
C(16) 0.026(2) 0.047(3) 0.042(2) 0.001(2) 0.007(2) -0.014(2)
C(17) 0.030(3) 0.047(3) 0.038(2) 0.011(2) 0.002(2) -0.004(2)
C(18) 0.038(3) 0.028(2) 0.036(2) 0.006(2) 0.005(2) -0.004(2)
C(19) 0.022(2) 0.020(2) 0.025(2) 0.001(1) 0.004(1) 0.002(1)
C(20) 0.030(2) 0.017(2) 0.020(2) -0.001(1) 0.008(1) -0.001(1)
C(21) 0.026(2) 0.024(2) 0.021(2) 0.003(1) 0.006(1) 0.000(1)
C(22) 0.025(2) 0.031(2) 0.018(2) 0.002(2) 0.005(1) -0.002(1)
C(23) 0.029(2) 0.024(2) 0.019(2) -0.005(1) 0.008(1) -0.003(1)
C(24) 0.028(2) 0.019(2) 0.020(2) -0.003(1) 0.005(1) -0.002(1)
C(25) 0.029(2) 0.016(2) 0.025(2) 0.001(1) 0.010(1) -0.004(1)
C(26) 0.012(2) 0.023(2) 0.023(2) 0.001(1) 0.002(1) -0.001(1)
C(27) 0.024(2) 0.033(2) 0.026(2) 0.002(2) 0.007(1) -0.004(1)
C(28) 0.025(2) 0.050(3) 0.021(2) 0.002(2) 0.008(1) 0.001(2)
C(29) 0.027(2) 0.036(2) 0.029(2) -0.004(2) 0.005(2) 0.010(2)
C(30) 0.029(2) 0.023(2) 0.032(2) -0.004(2) 0.004(2) 0.004(1)
C(31) 0.025(2) 0.019(2) 0.027(2) -0.004(1) 0.008(1) 0.001(1)
C(32) 0.028(2) 0.021(2) 0.023(2) -0.001(1) 0.012(1) -0.003(1)
C(33) 0.029(2) 0.025(2) 0.028(2) -0.004(2) 0.012(2) -0.004(1)
C(34) 0.023(2) 0.035(2) 0.027(2) -0.003(2) 0.009(2) -0.002(2)
C(35) 0.026(2) 0.033(2) 0.026(2) 0.004(2) 0.007(2) 0.001(2)
C(36) 0.027(2) 0.026(2) 0.022(2) 0.004(2) 0.007(1) -0.001(1)
C(37) 0.047(3) 0.049(3) 0.050(3) -0.013(2) 0.020(2) -0.006(2)

loop_
_atom_type_symbol
_atom_type_description
_atom_type_scat_dispersion_real
_atom_type_scat_dispersion_imag
_atom_type_scat_source
V V 0.300 0.529
;International Tables for Crystallography
(1992, Vol. C, Tables 4.2.6.8 and 6.1.1.1)
;
C C 0.003 0.002
;International Tables for Crystallography
(1992, Vol. C, Tables 4.2.6.8 and 6.1.1.1)
;
N N 0.006 0.003
;International Tables for Crystallography
(1992, Vol. C, Tables 4.2.6.8 and 6.1.1.1)
;
O O 0.011 0.006
;International Tables for Crystallography
(1992, Vol. C, Tables 4.2.6.8 and 6.1.1.1)
;
H H 0.000 0.000
;International Tables for Crystallography
(1992, Vol. C, Table 6.1.1.2)
;
Cl Cl 0.148 0.159
;International Tables for Crystallography
(1992, Vol. C, Tables 4.2.6.8 and 6.1.1.1)
;

loop_
_geom_angle_atom_site_label_1
_geom_angle_atom_site_label_2
_geom_angle_atom_site_label_3
_geom_angle
_geom_angle_site_symmetry_1
_geom_angle_site_symmetry_2
_geom_angle_site_symmetry_3
_geom_angle_publ_flag
O(1) V(1) O(2) 106.1(1) . . . yes
O(1) V(1) O(3) 106.1(1) . . . yes
O(1) V(1) N(1) 88.6(1) . . . yes
O(1) V(1) N(2) 92.2(1) . . . yes
O(1) V(1) N(3) 164.6(1) . . . yes
O(1) V(1) N(4) 93.2(1) . . . yes
O(2) V(1) O(3) 45.1(1) . . . yes
O(2) V(1) N(1) 152.9(1) . . . yes
O(2) V(1) N(2) 81.7(1) . . . yes
O(2) V(1) N(3) 87.8(1) . . . yes
O(2) V(1) N(4) 125.8(1) . . . yes
O(3) V(1) N(1) 152.2(1) . . . yes
O(3) V(1) N(2) 126.4(1) . . . yes
O(3) V(1) N(3) 88.3(1) . . . yes
O(3) V(1) N(4) 81.1(1) . . . yes
N(1) V(1) N(2) 75.0(1) . . . yes
N(1) V(1) N(3) 76.0(1) . . . yes
N(1) V(1) N(4) 74.6(1) . . . yes
N(2) V(1) N(3) 83.4(1) . . . yes
N(2) V(1) N(4) 148.9(1) . . . yes
N(3) V(1) N(4) 83.4(1) . . . yes
O(4) V(2) O(5) 106.9(1) . . . yes
O(4) V(2) O(6) 106.5(1) . . . yes
O(4) V(2) N(5) 88.0(1) . . . yes
O(4) V(2) N(6) 94.0(1) . . . yes
O(4) V(2) N(7) 163.3(1) . . . yes
O(4) V(2) N(8) 92.9(1) . . . yes
O(5) V(2) O(6) 45.5(1) . . . yes
O(5) V(2) N(5) 151.9(1) . . . yes
O(5) V(2) N(6) 125.9(1) . . . yes
O(5) V(2) N(7) 88.5(1) . . . yes
O(5) V(2) N(8) 80.5(1) . . . yes
O(6) V(2) N(5) 152.7(1) . . . yes
O(6) V(2) N(6) 81.0(1) . . . yes
O(6) V(2) N(7) 88.8(1) . . . yes
O(6) V(2) N(8) 125.6(1) . . . yes
N(5) V(2) N(6) 75.0(1) . . . yes
N(5) V(2) N(7) 75.3(1) . . . yes
N(5) V(2) N(8) 75.0(1) . . . yes
N(6) V(2) N(7) 81.6(1) . . . yes
N(6) V(2) N(8) 148.9(1) . . . yes
N(7) V(2) N(8) 83.0(1) . . . yes
V(1) O(2) O(3) 67.7(1) . . . yes
V(1) O(3) O(2) 67.2(1) . . . yes
V(2) O(5) O(6) 67.2(1) . . . yes
V(2) O(6) O(5) 67.2(1) . . . yes
V(1) N(1) C(1) 107.0(2) . . . yes
V(1) N(1) C(7) 114.5(2) . . . yes
V(1) N(1) C(13) 106.4(2) . . . yes
C(1) N(1) C(7) 110.0(3) . . . yes
C(1) N(1) C(13) 109.4(3) . . . yes
C(7) N(1) C(13) 109.4(3) . . . yes
V(1) N(2) C(2) 117.1(2) . . . yes
V(1) N(2) C(6) 124.2(2) . . . yes
C(2) N(2) C(6) 118.5(3) . . . yes
V(1) N(3) C(8) 117.8(2) . . . yes
V(1) N(3) C(12) 124.1(2) . . . yes
C(8) N(3) C(12) 118.1(3) . . . yes
V(1) N(4) C(14) 116.1(3) . . . yes
V(1) N(4) C(18) 124.8(3) . . . yes
C(14) N(4) C(18) 119.0(3) . . . yes
V(2) N(5) C(19) 106.0(2) . . . yes
V(2) N(5) C(25) 115.4(2) . . . yes
V(2) N(5) C(31) 105.4(2) . . . yes
C(19) N(5) C(25) 110.8(3) . . . yes
C(19) N(5) C(31) 109.7(3) . . . yes
C(25) N(5) C(31) 109.3(3) . . . yes
V(2) N(6) C(20) 116.8(2) . . . yes
V(2) N(6) C(24) 124.8(2) . . . yes
C(20) N(6) C(24) 118.3(3) . . . yes
V(2) N(7) C(26) 118.3(2) . . . yes
V(2) N(7) C(30) 122.5(2) . . . yes
C(26) N(7) C(30) 119.0(3) . . . yes
V(2) N(8) C(32) 115.7(2) . . . yes
V(2) N(8) C(36) 125.6(2) . . . yes
C(32) N(8) C(36) 118.7(3) . . . yes
N(1) C(1) C(2) 109.2(3) . . . yes
N(1) C(1) H(1) 109.6 . . . no
N(1) C(1) H(2) 109.6 . . . no
C(2) C(1) H(1) 109.5 . . . no
C(2) C(1) H(2) 109.6 . . . no
H(1) C(1) H(2) 109.5 . . . no
N(2) C(2) C(1) 114.5(3) . . . yes
N(2) C(2) C(3) 122.0(3) . . . yes
C(1) C(2) C(3) 123.3(3) . . . yes
C(2) C(3) C(4) 119.2(3) . . . yes
C(2) C(3) H(3) 120.4 . . . no
C(4) C(3) H(3) 120.4 . . . no
C(3) C(4) C(5) 119.1(3) . . . yes
C(3) C(4) H(4) 120.5 . . . no
C(5) C(4) H(4) 120.5 . . . no
C(4) C(5) C(6) 119.2(3) . . . yes
C(4) C(5) H(5) 120.4 . . . no
C(6) C(5) H(5) 120.4 . . . no
N(2) C(6) C(5) 122.0(3) . . . yes
N(2) C(6) H(6) 119.0 . . . no
C(5) C(6) H(6) 119.0 . . . no
N(1) C(7) C(8) 114.6(3) . . . yes
N(1) C(7) H(7) 108.2 . . . no
N(1) C(7) H(8) 108.2 . . . no
C(8) C(7) H(7) 108.2 . . . no
C(8) C(7) H(8) 108.2 . . . no
H(7) C(7) H(8) 109.5 . . . no
N(3) C(8) C(7) 117.0(3) . . . yes
N(3) C(8) C(9) 123.1(3) . . . yes
C(7) C(8) C(9) 119.9(3) . . . yes
C(8) C(9) C(10) 118.1(3) . . . yes
C(8) C(9) H(9) 121.0 . . . no
C(10) C(9) H(9) 121.0 . . . no
C(9) C(10) C(11) 119.8(3) . . . yes
C(9) C(10) H(10) 120.1 . . . no
C(11) C(10) H(10) 120.1 . . . no
C(10) C(11) C(12) 118.3(3) . . . yes
C(10) C(11) H(11) 120.8 . . . no
C(12) C(11) H(11) 120.8 . . . no
N(3) C(12) C(11) 122.6(3) . . . yes
N(3) C(12) H(12) 118.7 . . . no
C(11) C(12) H(12) 118.7 . . . no
N(1) C(13) C(14) 108.4(3) . . . yes
N(1) C(13) H(13) 109.7 . . . no
N(1) C(13) H(14) 109.7 . . . no
C(14) C(13) H(13) 109.7 . . . no
C(14) C(13) H(14) 109.7 . . . no
H(13) C(13) H(14) 109.5 . . . no
N(4) C(14) C(13) 115.2(3) . . . yes
N(4) C(14) C(15) 121.4(4) . . . yes
C(13) C(14) C(15) 123.4(4) . . . yes
C(14) C(15) C(16) 118.6(4) . . . yes
C(14) C(15) H(15) 120.7 . . . no
C(16) C(15) H(15) 120.7 . . . no
C(15) C(16) C(17) 120.6(4) . . . yes
C(15) C(16) H(16) 119.7 . . . no
C(17) C(16) H(16) 119.7 . . . no
C(16) C(17) C(18) 119.0(4) . . . yes
C(16) C(17) H(17) 120.5 . . . no
C(18) C(17) H(17) 120.5 . . . no
N(4) C(18) C(17) 121.4(4) . . . yes
N(4) C(18) H(18) 119.3 . . . no
C(17) C(18) H(18) 119.3 . . . no
N(5) C(19) C(20) 109.0(3) . . . yes
N(5) C(19) H(19) 109.6 . . . no
N(5) C(19) H(20) 109.6 . . . no
C(20) C(19) H(19) 109.6 . . . no
C(20) C(19) H(20) 109.6 . . . no
H(19) C(19) H(20) 109.5 . . . no
N(6) C(20) C(19) 114.1(3) . . . yes
N(6) C(20) C(21) 122.6(3) . . . yes
C(19) C(20) C(21) 123.2(3) . . . yes
C(20) C(21) C(22) 119.1(3) . . . yes
C(20) C(21) H(21) 120.5 . . . no
C(22) C(21) H(21) 120.5 . . . no
C(21) C(22) C(23) 118.4(3) . . . yes
C(21) C(22) H(22) 120.8 . . . no
C(23) C(22) H(22) 120.8 . . . no
C(22) C(23) C(24) 119.4(3) . . . yes
C(22) C(23) H(23) 120.3 . . . no
C(24) C(23) H(23) 120.3 . . . no
N(6) C(24) C(23) 122.2(3) . . . yes
N(6) C(24) H(24) 118.9 . . . no
C(23) C(24) H(24) 118.9 . . . no
N(5) C(25) C(26) 113.5(3) . . . yes
N(5) C(25) H(25) 108.5 . . . no
N(5) C(25) H(26) 108.5 . . . no
C(26) C(25) H(25) 108.5 . . . no
C(26) C(25) H(26) 108.5 . . . no
H(25) C(25) H(26) 109.5 . . . no
N(7) C(26) C(25) 116.9(3) . . . yes
N(7) C(26) C(27) 121.8(3) . . . yes
C(25) C(26) C(27) 121.2(3) . . . yes
C(26) C(27) C(28) 118.6(3) . . . yes
C(26) C(27) H(27) 120.7 . . . no
C(28) C(27) H(27) 120.7 . . . no
C(27) C(28) C(29) 119.9(3) . . . yes
C(27) C(28) H(28) 120.1 . . . no
C(29) C(28) H(28) 120.1 . . . no
C(28) C(29) C(30) 118.7(3) . . . yes
C(28) C(29) H(29) 120.6 . . . no
C(30) C(29) H(29) 120.6 . . . no
N(7) C(30) C(29) 122.0(3) . . . yes
N(7) C(30) H(30) 119.0 . . . no
C(29) C(30) H(30) 119.0 . . . no
N(5) C(31) C(32) 108.3(3) . . . yes
N(5) C(31) H(31) 109.8 . . . no
N(5) C(31) H(32) 109.8 . . . no
C(32) C(31) H(31) 109.8 . . . no
C(32) C(31) H(32) 109.8 . . . no
H(31) C(31) H(32) 109.5 . . . no
N(8) C(32) C(31) 114.3(3) . . . yes
N(8) C(32) C(33) 122.1(3) . . . yes
C(31) C(32) C(33) 123.6(3) . . . yes
C(32) C(33) C(34) 118.7(3) . . . yes
C(32) C(33) H(33) 120.6 . . . no
C(34) C(33) H(33) 120.6 . . . no
C(33) C(34) C(35) 119.2(3) . . . yes
C(33) C(34) H(34) 120.4 . . . no
C(35) C(34) H(34) 120.4 . . . no
C(34) C(35) C(36) 118.9(3) . . . yes
C(34) C(35) H(35) 120.5 . . . no
C(36) C(35) H(35) 120.5 . . . no
N(8) C(36) C(35) 122.3(3) . . . yes
N(8) C(36) H(36) 118.9 . . . no
C(35) C(36) H(36) 118.9 . . . no
O(7) C(37) H(37) 109.5 . . . no
O(7) C(37) H(38) 109.5 . . . no
O(7) C(37) H(39) 109.5 . . . no
H(37) C(37) H(38) 109.5 . . . no
H(37) C(37) H(39) 109.5 . . . no
H(38) C(37) H(39) 109.5 . . . no

loop_
_geom_bond_atom_site_label_1
_geom_bond_atom_site_label_2
_geom_bond_distance
_geom_bond_site_symmetry_1
_geom_bond_site_symmetry_2
_geom_bond_publ_flag
V(1) O(1) 1.607(2) . . yes
V(1) O(2) 1.863(3) . . yes
V(1) O(3) 1.870(3) . . yes
V(1) N(1) 2.204(3) . . yes
V(1) N(2) 2.148(3) . . yes
V(1) N(3) 2.241(3) . . yes
V(1) N(4) 2.152(3) . . yes
V(2) O(4) 1.611(2) . . yes
V(2) O(5) 1.856(3) . . yes
V(2) O(6) 1.856(3) . . yes
V(2) N(5) 2.202(3) . . yes
V(2) N(6) 2.151(3) . . yes
V(2) N(7) 2.241(3) . . yes
V(2) N(8) 2.161(3) . . yes
O(2) O(3) 1.431(4) . . yes
O(5) O(6) 1.437(4) . . yes
O(7) C(37) 1.420(5) . . yes
N(1) C(1) 1.497(5) . . yes
N(1) C(7) 1.495(4) . . yes
N(1) C(13) 1.488(5) . . yes
N(2) C(2) 1.352(4) . . yes
N(2) C(6) 1.348(5) . . yes
N(3) C(8) 1.340(4) . . yes
N(3) C(12) 1.344(4) . . yes
N(4) C(14) 1.351(5) . . yes
N(4) C(18) 1.349(5) . . yes
N(5) C(19) 1.497(4) . . yes
N(5) C(25) 1.495(4) . . yes
N(5) C(31) 1.493(4) . . yes
N(6) C(20) 1.350(4) . . yes
N(6) C(24) 1.354(4) . . yes
N(7) C(26) 1.335(4) . . yes
N(7) C(30) 1.351(4) . . yes
N(8) C(32) 1.358(4) . . yes
N(8) C(36) 1.339(5) . . yes
C(1) C(2) 1.497(5) . . yes
C(1) H(1) 0.950 . . no
C(1) H(2) 0.950 . . no
C(2) C(3) 1.369(5) . . yes
C(3) C(4) 1.391(5) . . yes
C(3) H(3) 0.950 . . no
C(4) C(5) 1.371(6) . . yes
C(4) H(4) 0.950 . . no
C(5) C(6) 1.383(6) . . yes
C(5) H(5) 0.950 . . no
C(6) H(6) 0.950 . . no
C(7) C(8) 1.500(5) . . yes
C(7) H(7) 0.950 . . no
C(7) H(8) 0.950 . . no
C(8) C(9) 1.385(5) . . yes
C(9) C(10) 1.382(5) . . yes
C(9) H(9) 0.950 . . no
C(10) C(11) 1.384(6) . . yes
C(10) H(10) 0.950 . . no
C(11) C(12) 1.386(5) . . yes
C(11) H(11) 0.950 . . no
C(12) H(12) 0.950 . . no
C(13) C(14) 1.488(6) . . yes
C(13) H(13) 0.950 . . no
C(13) H(14) 0.950 . . no
C(14) C(15) 1.396(5) . . yes
C(15) C(16) 1.370(6) . . yes
C(15) H(15) 0.950 . . no
C(16) C(17) 1.359(6) . . yes
C(16) H(16) 0.950 . . no
C(17) C(18) 1.393(6) . . yes
C(17) H(17) 0.950 . . no
C(18) H(18) 0.950 . . no
C(19) C(20) 1.503(5) . . yes
C(19) H(19) 0.950 . . no
C(19) H(20) 0.950 . . no
C(20) C(21) 1.377(5) . . yes
C(21) C(22) 1.389(5) . . yes
C(21) H(21) 0.950 . . no
C(22) C(23) 1.399(5) . . yes
C(22) H(22) 0.950 . . no
C(23) C(24) 1.369(5) . . yes
C(23) H(23) 0.950 . . no
C(24) H(24) 0.950 . . no
C(25) C(26) 1.500(5) . . yes
C(25) H(25) 0.950 . . no
C(25) H(26) 0.950 . . no
C(26) C(27) 1.395(5) . . yes
C(27) C(28) 1.377(6) . . yes
C(27) H(27) 0.950 . . no
C(28) C(29) 1.376(6) . . yes
C(28) H(28) 0.950 . . no
C(29) C(30) 1.382(5) . . yes
C(29) H(29) 0.950 . . no
C(30) H(30) 0.950 . . no
C(31) C(32) 1.500(5) . . yes
C(31) H(31) 0.950 . . no
C(31) H(32) 0.950 . . no
C(32) C(33) 1.379(5) . . yes
C(33) C(34) 1.391(5) . . yes
C(33) H(33) 0.950 . . no
C(34) C(35) 1.388(6) . . yes
C(34) H(34) 0.950 . . no
C(35) C(36) 1.383(5) . . yes
C(35) H(35) 0.950 . . no
C(36) H(36) 0.950 . . no
C(37) H(37) 0.950 . . no
C(37) H(38) 0.950 . . no
C(37) H(39) 0.950 . . no
